data_4075033
loop_
_publ_author_name
'Stapleton, Russell L.'
'Chai, Jianfang'
'Taylor, Nicholas J.'
'Collins, Scott'

_publ_section_title
;
 Ethylene Polymerization Using Discrete Nickel(II) Iminophosphonamide
 Complexes
;
_journal_issue 10
_journal_name_full Organometallics
_journal_page_first 2514
_journal_paper_doi 10.1021/om051103z
_journal_volume 25
_journal_year 2006
_chemical_formula_sum 'C29 H29 N2 Ni P'
_chemical_formula_weight 495.22
_chemical_name_systematic
; 
 ? 
;
_space_group_IT_number 2
_symmetry_cell_setting triclinic
_symmetry_space_group_name_Hall '-P 1'
_symmetry_space_group_name_H-M 'P -1'
_atom_sites_solution_hydrogens geom
_atom_sites_solution_primary 'Patterson and Fourier'
_atom_sites_solution_secondary difmap
_audit_creation_method SHELXL-97
_cell_angle_alpha 106.076(1)
_cell_angle_beta 102.483(1)
_cell_angle_gamma 98.836(1)
_cell_formula_units_Z 2
_cell_length_a 8.7003(3)
_cell_length_b 10.5517(4)
_cell_length_c 14.7301(6)
_cell_measurement_reflns_used 7385
_cell_measurement_temperature 180(1)
_cell_measurement_theta_max 35.01
_cell_measurement_theta_min 2.51
_cell_volume 1235.39(8)
_computing_cell_refinement SAINT
_computing_data_collection SMART
_computing_data_reduction SAINT
_computing_molecular_graphics SHELXTL
_computing_publication_material SHELXTL
_computing_structure_refinement SHELXTL
_computing_structure_solution SHELXTL
_diffrn_ambient_temperature 180(1)
_diffrn_measured_fraction_theta_full 0.998
_diffrn_measured_fraction_theta_max 0.998
_diffrn_measurement_device_type 'Bruker APEX'
_diffrn_measurement_method Omega
_diffrn_radiation_monochromator graphite
_diffrn_radiation_source 'fine-focus sealed tube'
_diffrn_radiation_type MoK\a
_diffrn_radiation_wavelength 0.71073
_diffrn_reflns_av_R_equivalents 0.0273
_diffrn_reflns_av_sigmaI/netI 0.0277
_diffrn_reflns_limit_h_max 12
_diffrn_reflns_limit_h_min -12
_diffrn_reflns_limit_k_max 14
_diffrn_reflns_limit_k_min -14
_diffrn_reflns_limit_l_max 20
_diffrn_reflns_limit_l_min -20
_diffrn_reflns_number 15544
_diffrn_reflns_theta_full 30.00
_diffrn_reflns_theta_max 30.00
_diffrn_reflns_theta_min 1.50
_exptl_absorpt_coefficient_mu 0.869
_exptl_absorpt_correction_T_max 0.818
_exptl_absorpt_correction_T_min 0.714
_exptl_absorpt_correction_type integration
_exptl_absorpt_process_details 'Face-indexed analytical'
_exptl_crystal_colour red
_exptl_crystal_density_diffrn 1.331
_exptl_crystal_density_method 'not measured'
_exptl_crystal_description Prism
_exptl_crystal_F_000 520
_exptl_crystal_size_max 0.37
_exptl_crystal_size_mid 0.34
_exptl_crystal_size_min 0.31
_refine_diff_density_max 0.987
_refine_diff_density_min -0.667
_refine_diff_density_rms 0.062
_refine_ls_extinction_coef 0.0106(9)
_refine_ls_extinction_expression Fc^*^=kFc[1+0.001xFc^2^\l^3^/sin(2\q)]^-1/4^
_refine_ls_extinction_method SHELXL
_refine_ls_goodness_of_fit_ref 2.621
_refine_ls_hydrogen_treatment mixed
_refine_ls_matrix_type full
_refine_ls_number_parameters 301
_refine_ls_number_reflns 7207
_refine_ls_number_restraints 0
_refine_ls_restrained_S_all 2.621
_refine_ls_R_factor_all 0.0399
_refine_ls_R_factor_gt 0.0369
_refine_ls_shift/su_max 0.001
_refine_ls_shift/su_mean 0.000
_refine_ls_structure_factor_coef Fsqd
_refine_ls_weighting_details 'calc w=1/[\s^2^(Fo^2^)+(0.0100P)^2^+0.0000P] where P=(Fo^2^+2Fc^2^)/3'
_refine_ls_weighting_scheme calc
_refine_ls_wR_factor_gt 0.0857
_refine_ls_wR_factor_ref 0.0862
_reflns_number_gt 6565
_reflns_number_total 7207
_reflns_threshold_expression >2sigma(I)
_cod_data_source_file om051103zsi20051230_021332.cif
_cod_data_source_block ni1189m
_cod_depositor_comments
;
The following automatic conversions were performed:

'_symmetry_cell_setting' value 'Triclinic' changed to 'triclinic'
according to /home/saulius/struct/CIF-dictionaries/cif_core.dic
dictionary named 'cif_core.dic' version 2.4.1 from
2010-06-29.

'_exptl_absorpt_correction_type' value 'Integration'
changed to 'integration' according to
/home/saulius/struct/CIF-dictionaries/cif_core.dic dictionary named
'cif_core.dic' version 2.4.1 from 2010-06-29.

Automatic conversion script
Id: cif_fix_values 1715 2011-07-08 13:25:40Z adriana 
;
_cod_original_sg_symbol_H-M P-1
_cod_database_code 4075033

loop_
_symmetry_equiv_pos_as_xyz
'x, y, z'
'-x, -y, -z'

loop_
_atom_site_label
_atom_site_type_symbol
_atom_site_fract_x
_atom_site_fract_y
_atom_site_fract_z
_atom_site_U_iso_or_equiv
_atom_site_adp_type
_atom_site_occupancy
_atom_site_symmetry_multiplicity
_atom_site_calc_flag
_atom_site_refinement_flags
Ni1 Ni 0.67638(2) 0.55052(2) 0.441671(13) 0.02530(7) Uani 1 1 d .
P1 P 0.59165(4) 0.44315(4) 0.25280(3) 0.02222(9) Uani 1 1 d .
N1 N 0.66144(15) 0.38394(13) 0.33892(9) 0.0258(3) Uani 1 1 d .
N2 N 0.54739(15) 0.57222(13) 0.32260(9) 0.0245(3) Uani 1 1 d .
C1 C 0.7946(2) 0.5195(2) 0.56242(13) 0.0450(5) Uani 1 1 d .
C2 C 0.8280(3) 0.6516(2) 0.56869(14) 0.0536(5) Uani 1 1 d .
C3 C 0.7044(2) 0.7167(2) 0.55503(14) 0.0495(5) Uani 1 1 d .
C4 C 0.41991(18) 0.32824(16) 0.15728(11) 0.0259(3) Uani 1 1 d .
C5 C 0.26572(19) 0.33391(18) 0.16818(12) 0.0324(4) Uani 1 1 d .
H5 H 0.2526 0.3976 0.2242 0.039 Uiso 1 1 calc R
C6 C 0.1312(2) 0.2459(2) 0.09671(14) 0.0430(5) Uani 1 1 d .
H6 H 0.0260 0.2494 0.1041 0.052 Uiso 1 1 calc R
C7 C 0.1495(2) 0.1537(2) 0.01546(14) 0.0475(5) Uani 1 1 d .
H7 H 0.0567 0.0955 -0.0338 0.057 Uiso 1 1 calc R
C8 C 0.3014(2) 0.14498(19) 0.00485(13) 0.0446(5) Uani 1 1 d .
H8 H 0.3135 0.0797 -0.0507 0.053 Uiso 1 1 calc R
C9 C 0.4367(2) 0.23219(17) 0.07585(12) 0.0348(4) Uani 1 1 d .
H9 H 0.5416 0.2262 0.0688 0.042 Uiso 1 1 calc R
C10 C 0.73939(17) 0.49286(15) 0.19251(11) 0.0232(3) Uani 1 1 d .
C11 C 0.70243(19) 0.49176(17) 0.09531(11) 0.0288(3) Uani 1 1 d .
H11 H 0.5953 0.4536 0.0543 0.035 Uiso 1 1 calc R
C12 C 0.8204(2) 0.54576(19) 0.05809(13) 0.0360(4) Uani 1 1 d .
H12 H 0.7938 0.5457 -0.0080 0.043 Uiso 1 1 calc R
C13 C 0.9765(2) 0.59955(19) 0.11688(14) 0.0373(4) Uani 1 1 d .
H13 H 1.0571 0.6370 0.0912 0.045 Uiso 1 1 calc R
C14 C 1.01650(19) 0.59948(18) 0.21250(13) 0.0348(4) Uani 1 1 d .
H14 H 1.1246 0.6357 0.2524 0.042 Uiso 1 1 calc R
C15 C 0.89865(18) 0.54648(16) 0.25033(12) 0.0296(3) Uani 1 1 d .
H15 H 0.9265 0.5466 0.3164 0.035 Uiso 1 1 calc R
C16 C 0.72162(17) 0.26681(16) 0.33219(11) 0.0266(3) Uani 1 1 d .
C17 C 0.72021(19) 0.20703(18) 0.40554(13) 0.0344(4) Uani 1 1 d .
H17 H 0.6781 0.2463 0.4584 0.041 Uiso 1 1 calc R
C18 C 0.7788(2) 0.0918(2) 0.40304(15) 0.0435(5) Uani 1 1 d .
H18 H 0.7760 0.0541 0.4544 0.052 Uiso 1 1 calc R
C19 C 0.8414(2) 0.02982(18) 0.32793(15) 0.0405(4) Uani 1 1 d .
C20 C 0.8444(2) 0.08995(18) 0.25588(13) 0.0388(4) Uani 1 1 d .
H20 H 0.8879 0.0507 0.2037 0.047 Uiso 1 1 calc R
C21 C 0.78642(19) 0.20547(17) 0.25680(12) 0.0321(4) Uani 1 1 d .
H21 H 0.7908 0.2433 0.2057 0.038 Uiso 1 1 calc R
C22 C 0.9019(3) -0.0969(2) 0.32473(19) 0.0622(6) Uani 1 1 d .
H22X H 1.0163 -0.0800 0.3257 0.093 Uiso 1 1 calc R
H22Y H 0.8393 -0.1699 0.2645 0.093 Uiso 1 1 calc R
H22Z H 0.8895 -0.1236 0.3819 0.093 Uiso 1 1 calc R
C23 C 0.48672(17) 0.67579(15) 0.29530(11) 0.0234(3) Uani 1 1 d .
C24 C 0.45465(18) 0.77901(16) 0.36616(11) 0.0276(3) Uani 1 1 d .
H24 H 0.4746 0.7777 0.4319 0.033 Uiso 1 1 calc R
C25 C 0.3942(2) 0.88366(17) 0.34270(12) 0.0321(4) Uani 1 1 d .
H25 H 0.3743 0.9525 0.3930 0.038 Uiso 1 1 calc R
C26 C 0.36191(19) 0.89086(16) 0.24771(12) 0.0299(3) Uani 1 1 d .
C27 C 0.39222(19) 0.78703(17) 0.17746(12) 0.0319(4) Uani 1 1 d .
H27 H 0.3715 0.7884 0.1118 0.038 Uiso 1 1 calc R
C28 C 0.45142(19) 0.68164(17) 0.19930(11) 0.0297(3) Uani 1 1 d .
H28 H 0.4685 0.6119 0.1484 0.036 Uiso 1 1 calc R
C29 C 0.2991(2) 1.00621(19) 0.22335(15) 0.0452(5) Uani 1 1 d .
H29X H 0.3869 1.0878 0.2483 0.068 Uiso 1 1 calc R
H29Y H 0.2117 1.0234 0.2539 0.068 Uiso 1 1 calc R
H29Z H 0.2580 0.9825 0.1520 0.068 Uiso 1 1 calc R
H1X H 0.6974 0.4710 0.5892 0.056 Uiso 1 1 d .
H1Y H 0.8732 0.4652 0.5553 0.056 Uiso 1 1 d .
H2 H 0.9449 0.6978 0.5670 0.065 Uiso 1 1 d .
H3X H 0.7273 0.8065 0.5396 0.060 Uiso 1 1 d .
H3Y H 0.6046 0.6944 0.5824 0.060 Uiso 1 1 d .

loop_
_atom_site_aniso_label
_atom_site_aniso_U_11
_atom_site_aniso_U_22
_atom_site_aniso_U_33
_atom_site_aniso_U_23
_atom_site_aniso_U_13
_atom_site_aniso_U_12
Ni1 0.02346(11) 0.03256(12) 0.01705(10) 0.00623(8) 0.00207(7) 0.00629(8)
P1 0.02271(19) 0.0263(2) 0.01644(18) 0.00661(15) 0.00285(14) 0.00597(15)
N1 0.0297(7) 0.0291(7) 0.0196(6) 0.0092(5) 0.0043(5) 0.0107(5)
N2 0.0272(6) 0.0277(7) 0.0179(6) 0.0059(5) 0.0042(5) 0.0097(5)
C1 0.0481(11) 0.0600(13) 0.0217(8) 0.0117(8) -0.0037(8) 0.0186(10)
C2 0.0504(12) 0.0622(14) 0.0289(10) 0.0002(9) -0.0067(9) 0.0085(11)
C3 0.0444(11) 0.0551(13) 0.0294(9) -0.0093(9) -0.0020(8) 0.0144(9)
C4 0.0267(7) 0.0278(8) 0.0201(7) 0.0094(6) 0.0011(6) 0.0016(6)
C5 0.0287(8) 0.0403(9) 0.0288(8) 0.0152(7) 0.0068(7) 0.0034(7)
C6 0.0272(8) 0.0560(12) 0.0444(11) 0.0264(10) 0.0030(8) -0.0040(8)
C7 0.0433(11) 0.0458(11) 0.0366(10) 0.0157(9) -0.0079(8) -0.0164(9)
C8 0.0509(11) 0.0374(10) 0.0296(9) 0.0023(8) 0.0005(8) -0.0052(9)
C9 0.0354(9) 0.0356(9) 0.0260(8) 0.0059(7) 0.0033(7) 0.0011(7)
C10 0.0220(7) 0.0252(7) 0.0223(7) 0.0072(6) 0.0052(6) 0.0074(6)
C11 0.0251(7) 0.0365(9) 0.0245(8) 0.0108(7) 0.0051(6) 0.0062(7)
C12 0.0368(9) 0.0472(10) 0.0294(9) 0.0170(8) 0.0137(7) 0.0099(8)
C13 0.0307(9) 0.0405(10) 0.0431(10) 0.0129(8) 0.0169(8) 0.0057(7)
C14 0.0225(8) 0.0352(9) 0.0420(10) 0.0088(8) 0.0052(7) 0.0046(7)
C15 0.0264(8) 0.0328(8) 0.0254(8) 0.0072(7) 0.0018(6) 0.0063(6)
C16 0.0213(7) 0.0275(8) 0.0273(8) 0.0091(6) 0.0003(6) 0.0040(6)
C17 0.0285(8) 0.0445(10) 0.0400(10) 0.0240(8) 0.0126(7) 0.0125(7)
C18 0.0337(9) 0.0462(11) 0.0619(13) 0.0354(10) 0.0118(9) 0.0104(8)
C19 0.0283(9) 0.0282(9) 0.0574(12) 0.0124(8) -0.0009(8) 0.0050(7)
C20 0.0380(9) 0.0333(9) 0.0341(9) -0.0006(7) -0.0002(7) 0.0116(8)
C21 0.0361(9) 0.0321(9) 0.0239(8) 0.0058(7) 0.0024(7) 0.0102(7)
C22 0.0555(13) 0.0357(11) 0.0953(19) 0.0246(12) 0.0097(13) 0.0189(10)
C23 0.0187(7) 0.0276(8) 0.0227(7) 0.0082(6) 0.0037(5) 0.0043(6)
C24 0.0298(8) 0.0293(8) 0.0230(7) 0.0073(6) 0.0078(6) 0.0062(6)
C25 0.0352(9) 0.0264(8) 0.0334(9) 0.0066(7) 0.0095(7) 0.0089(7)
C26 0.0282(8) 0.0274(8) 0.0342(9) 0.0128(7) 0.0051(7) 0.0060(6)
C27 0.0327(8) 0.0388(9) 0.0277(8) 0.0165(7) 0.0066(7) 0.0103(7)
C28 0.0310(8) 0.0362(9) 0.0234(8) 0.0095(7) 0.0067(6) 0.0131(7)
C29 0.0558(12) 0.0378(10) 0.0466(11) 0.0205(9) 0.0097(9) 0.0177(9)

loop_
_atom_type_symbol
_atom_type_description
_atom_type_scat_dispersion_real
_atom_type_scat_dispersion_imag
_atom_type_scat_source
C C 0.0033 0.0016 'International Tables Vol C Tables 4.2.6.8 and 6.1.1.4'
H H 0.0000 0.0000 'International Tables Vol C Tables 4.2.6.8 and 6.1.1.4'
N N 0.0061 0.0033 'International Tables Vol C Tables 4.2.6.8 and 6.1.1.4'
P P 0.1023 0.0942 'International Tables Vol C Tables 4.2.6.8 and 6.1.1.4'
Ni Ni 0.3393 1.1124 'International Tables Vol C Tables 4.2.6.8 and 6.1.1.4'

loop_
_geom_angle_atom_site_label_1
_geom_angle_atom_site_label_2
_geom_angle_atom_site_label_3
_geom_angle
N1 Ni1 C2 134.84(8)
N1 Ni1 N2 75.92(5)
C2 Ni1 N2 142.68(9)
N1 Ni1 C1 102.93(7)
C2 Ni1 C1 40.18(9)
N2 Ni1 C1 176.17(7)
N1 Ni1 C3 175.23(7)
C2 Ni1 C3 40.68(9)
N2 Ni1 C3 108.82(7)
C1 Ni1 C3 72.38(9)
N1 P1 N2 96.04(6)
N1 P1 C10 113.81(7)
N2 P1 C10 112.24(7)
N1 P1 C4 114.08(7)
N2 P1 C4 114.02(7)
C10 P1 C4 106.67(7)
C16 N1 P1 128.88(11)
C16 N1 Ni1 136.48(10)
P1 N1 Ni1 92.92(6)
C23 N2 P1 127.42(10)
C23 N2 Ni1 137.18(10)
P1 N2 Ni1 92.02(6)
C2 C1 Ni1 67.99(11)
C1 C2 C3 119.8(2)
C1 C2 Ni1 71.84(12)
C3 C2 Ni1 71.86(11)
C2 C3 Ni1 67.46(11)
C9 C4 C5 119.25(14)
C9 C4 P1 122.51(12)
C5 C4 P1 118.20(12)
C6 C5 C4 119.65(16)
C7 C6 C5 120.42(17)
C6 C7 C8 120.51(16)
C7 C8 C9 119.59(18)
C8 C9 C4 120.54(17)
C11 C10 C15 118.42(14)
C11 C10 P1 124.37(11)
C15 C10 P1 116.97(11)
C12 C11 C10 120.58(14)
C13 C12 C11 119.97(16)
C14 C13 C12 120.48(15)
C13 C14 C15 119.79(15)
C14 C15 C10 120.74(15)
C17 C16 C21 116.82(16)
C17 C16 N1 118.88(14)
C21 C16 N1 124.29(14)
C18 C17 C16 121.43(16)
C17 C18 C19 121.96(17)
C20 C19 C18 116.58(17)
C20 C19 C22 121.79(19)
C18 C19 C22 121.63(19)
C19 C20 C21 122.51(17)
C20 C21 C16 120.70(16)
C24 C23 N2 119.20(13)
C24 C23 C28 116.65(14)
N2 C23 C28 124.12(14)
C25 C24 C23 121.35(15)
C24 C25 C26 122.01(15)
C27 C26 C25 116.29(15)
C27 C26 C29 122.10(15)
C25 C26 C29 121.61(15)
C28 C27 C26 122.53(15)
C27 C28 C23 121.14(15)

loop_
_geom_bond_atom_site_label_1
_geom_bond_atom_site_label_2
_geom_bond_distance
Ni1 N1 1.9413(13)
Ni1 C2 1.9425(19)
Ni1 N2 1.9592(12)
Ni1 C1 1.9908(18)
Ni1 C3 1.9985(19)
P1 N1 1.6096(13)
P1 N2 1.6177(13)
P1 C10 1.8056(14)
P1 C4 1.8089(15)
N1 C16 1.402(2)
N2 C23 1.4012(19)
C1 C2 1.352(3)
C2 C3 1.371(3)
C4 C9 1.391(2)
C4 C5 1.393(2)
C5 C6 1.390(2)
C6 C7 1.374(3)
C7 C8 1.378(3)
C8 C9 1.388(2)
C10 C11 1.394(2)
C10 C15 1.396(2)
C11 C12 1.384(2)
C12 C13 1.378(2)
C13 C14 1.376(2)
C14 C15 1.385(2)
C16 C17 1.395(2)
C16 C21 1.398(2)
C17 C18 1.383(2)
C18 C19 1.385(3)
C19 C20 1.382(3)
C19 C22 1.504(3)
C20 C21 1.387(2)
C23 C24 1.394(2)
C23 C28 1.402(2)
C24 C25 1.388(2)
C25 C26 1.392(2)
C26 C27 1.385(2)
C26 C29 1.507(2)
C27 C28 1.381(2)
